data_7229835
loop_
_publ_author_name
'Gu, Jin-Zhong'
'Cai, Yan'
'Liang, Xiao-Xiao'
'Wu, Jiang'
'Shi, Zi-Fa'
'Kirillov, Alexander M.'

_publ_section_title
;
 Bringing 5-(3,4-dicarboxylphenyl)picolinic acid to crystal engineering
 research: hydrothermal assembly, structural features, and photocatalytic
 activity of Mn, Ni, Cu, and Zn coordination polymers
;
_journal_issue 7
_journal_name_full CrystEngComm
_journal_page_first 906
_journal_paper_doi 10.1039/C7CE02009K
_journal_volume 20
_journal_year 2018
_chemical_formula_sum 'C60 H56 N6 Ni3 O22'
_chemical_formula_weight 1389.23
_space_group_crystal_system triclinic
_space_group_IT_number 2
_space_group_name_Hall '-P 1'
_space_group_name_H-M_alt 'P -1'
_symmetry_space_group_name_Hall '-P 1'
_symmetry_space_group_name_H-M 'P -1'
_atom_sites_solution_hydrogens mixed
_audit_creation_method SHELXL-2014/7
_audit_update_record
;
2017-09-14 deposited with the CCDC.
2017-12-29 downloaded from the CCDC.
;
_cell_angle_alpha 110.658(7)
_cell_angle_beta 98.024(6)
_cell_angle_gamma 99.705(6)
_cell_formula_units_Z 1
_cell_length_a 7.7854(5)
_cell_length_b 13.5993(11)
_cell_length_c 14.8167(10)
_cell_measurement_reflns_used 8535
_cell_measurement_temperature 293(2)
_cell_measurement_theta_max 25.050
_cell_measurement_theta_min 3.376
_cell_volume 1412.8(2)
_computing_cell_refinement 'Bruker SAINT'
_computing_data_collection 'Bruker APEX2'
_computing_data_reduction 'Bruker SAINT'
_computing_structure_refinement 'SHELXL-2014/7 (Sheldrick, 2014)'
_computing_structure_solution 'SHELXL-2014/7 (Sheldrick, 2014)'
_diffrn_ambient_temperature 293(2)
_diffrn_measured_fraction_theta_full 0.997
_diffrn_measured_fraction_theta_max 0.997
_diffrn_measurement_device_type 'Bruker APE-II CCD'
_diffrn_measurement_method '\f and \w scans'
_diffrn_radiation_type MoK\a
_diffrn_radiation_wavelength 0.71073
_diffrn_reflns_av_R_equivalents 0.0337
_diffrn_reflns_av_unetI/netI 0.0623
_diffrn_reflns_Laue_measured_fraction_full 0.997
_diffrn_reflns_Laue_measured_fraction_max 0.997
_diffrn_reflns_limit_h_max 9
_diffrn_reflns_limit_h_min -9
_diffrn_reflns_limit_k_max 16
_diffrn_reflns_limit_k_min -16
_diffrn_reflns_limit_l_max 17
_diffrn_reflns_limit_l_min -10
_diffrn_reflns_number 8535
_diffrn_reflns_point_group_measured_fraction_full 0.997
_diffrn_reflns_point_group_measured_fraction_max 0.997
_diffrn_reflns_theta_full 25.050
_diffrn_reflns_theta_max 25.050
_diffrn_reflns_theta_min 3.376
_diffrn_source 'fine-focus sealed tube'
_exptl_absorpt_coefficient_mu 1.081
_exptl_absorpt_correction_type multi-scan
_exptl_crystal_colour green
_exptl_crystal_density_diffrn 1.633
_exptl_crystal_description block
_exptl_crystal_F_000 718
_exptl_crystal_size_max 0.280
_exptl_crystal_size_mid 0.260
_exptl_crystal_size_min 0.250
_exptl_transmission_factor_max 0.763
_exptl_transmission_factor_min 0.746
_refine_diff_density_max 1.391
_refine_diff_density_min -0.663
_refine_diff_density_rms 0.085
_refine_ls_extinction_method none
_refine_ls_goodness_of_fit_ref 1.002
_refine_ls_hydrogen_treatment constr
_refine_ls_matrix_type full
_refine_ls_number_parameters 412
_refine_ls_number_reflns 5001
_refine_ls_number_restraints 0
_refine_ls_restrained_S_all 1.002
_refine_ls_R_factor_all 0.0669
_refine_ls_R_factor_gt 0.0483
_refine_ls_shift/su_max 0.000
_refine_ls_shift/su_mean 0.000
_refine_ls_structure_factor_coef Fsqd
_refine_ls_weighting_details 'w=1/[\s^2^(Fo^2^)+(0.0602P)^2^+1.6031P] where P=(Fo^2^+2Fc^2^)/3'
_refine_ls_weighting_scheme calc
_refine_ls_wR_factor_gt 0.1155
_refine_ls_wR_factor_ref 0.1290
_reflns_Friedel_coverage 0.000
_reflns_number_gt 3888
_reflns_number_total 5001
_reflns_threshold_expression 'I > 2\s(I)'
_cod_data_source_file c7ce02009k2.cif
_cod_data_source_block 297-15Ni
_cod_depositor_comments 'Adding full bibliography for 7229833--7229839.cif.'
_cod_original_cell_volume 1412.78(19)
_cod_database_code 7229835
_shelx_shelxl_version_number 2014/7
_shelx_space_group_comment
;
The symmetry employed for this shelxl refinement is uniquely defined
by the following loop, which should always be used as a source of
symmetry information in preference to the above space-group names.
They are only intended as comments.
;
_shelx_estimated_absorpt_t_min 0.752
_shelx_estimated_absorpt_t_max 0.774

loop_
_space_group_symop_operation_xyz
'x, y, z'
'-x, -y, -z'

loop_
_atom_site_label
_atom_site_type_symbol
_atom_site_fract_x
_atom_site_fract_y
_atom_site_fract_z
_atom_site_U_iso_or_equiv
_atom_site_adp_type
_atom_site_occupancy
_atom_site_site_symmetry_order
_atom_site_calc_flag
_atom_site_refinement_flags_posn
_atom_site_refinement_flags_adp
_atom_site_refinement_flags_occupancy
Ni1 Ni 0.15242(7) 0.57472(4) 0.38112(3) 0.01811(16) Uani 1 1 d . . .
Ni2 Ni 1.0000 1.0000 1.5000 0.01752(18) Uani 1 2 d S . P
O1 O 0.1368(4) 0.2592(2) 0.3319(2) 0.0332(7) Uani 1 1 d . . .
O2 O 0.1490(4) 0.4349(2) 0.40778(19) 0.0255(6) Uani 1 1 d . . .
O3 O -0.2984(5) 0.1533(2) -0.3194(2) 0.0431(9) Uani 1 1 d . . .
O4 O -0.1594(4) 0.2879(2) -0.3531(2) 0.0275(7) Uani 1 1 d . . .
O5 O -0.4090(4) 0.4176(2) -0.35563(19) 0.0247(6) Uani 1 1 d . . .
O6 O -0.6264(4) 0.4343(3) -0.2733(2) 0.0364(8) Uani 1 1 d . . .
O7 O -0.0900(4) 0.5907(2) 0.4176(2) 0.0285(7) Uani 1 1 d . . .
H1W H -0.1717 0.5658 0.3648 0.034 Uiso 1 1 d R U .
H2W H -0.1078 0.5833 0.4704 0.034 Uiso 1 1 d R U .
O8 O 0.9558(4) 0.8366(2) 1.4495(2) 0.0331(7) Uani 1 1 d . . .
H3W H 0.9137 0.8136 1.4910 0.040 Uiso 1 1 d R U .
H4W H 1.0543 0.8172 1.4320 0.040 Uiso 1 1 d R U .
O9 O 1.2561(4) 1.0115(2) 1.4730(2) 0.0262(6) Uani 1 1 d . . .
H6W H 1.2901 1.0681 1.4590 0.031 Uiso 1 1 d R U .
H5W H 1.2600 0.9543 1.4230 0.031 Uiso 1 1 d R U .
O10 O 0.6697(4) 0.7702(2) 0.5144(2) 0.0321(7) Uani 1 1 d . . .
H8W H 0.7296 0.7612 0.5722 0.038 Uiso 1 1 d R U .
H7W H 0.5937 0.7120 0.4775 0.038 Uiso 1 1 d R U .
O11 O 0.812(3) 0.6982(15) 0.1900(18) 0.543(18) Uani 1 1 d . . .
H9W H 0.7535 0.6584 0.2141 0.652 Uiso 1 1 d R U .
H10W H 0.9023 0.7027 0.2318 0.652 Uiso 1 1 d R U .
N1 N 0.0289(4) 0.4535(2) 0.2392(2) 0.0196(7) Uani 1 1 d . . .
N2 N 0.2777(4) 0.6625(3) 0.5304(2) 0.0215(7) Uani 1 1 d . . .
N3 N 0.8924(5) 0.9794(3) 1.3518(2) 0.0271(8) Uani 1 1 d . . .
C1 C 0.1177(5) 0.3477(3) 0.3322(3) 0.0209(8) Uani 1 1 d . . .
C2 C 0.0491(5) 0.3552(3) 0.2351(3) 0.0208(8) Uani 1 1 d . . .
C3 C -0.0458(5) 0.4612(3) 0.1565(3) 0.0197(8) Uani 1 1 d . . .
H13 H -0.0636 0.5283 0.1599 0.024 Uiso 1 1 calc R U .
C4 C -0.0992(5) 0.3752(3) 0.0648(3) 0.0217(9) Uani 1 1 d . . .
C5 C -0.0701(7) 0.2765(3) 0.0618(3) 0.0338(11) Uani 1 1 d . . .
H5 H -0.1007 0.2170 0.0022 0.041 Uiso 1 1 calc R U .
C6 C 0.0037(7) 0.2666(3) 0.1469(3) 0.0354(11) Uani 1 1 d . . .
H6 H 0.0232 0.2004 0.1451 0.043 Uiso 1 1 calc R U .
C7 C -0.1875(5) 0.3888(3) -0.0245(3) 0.0195(8) Uani 1 1 d . . .
C8 C -0.2778(6) 0.4702(3) -0.0172(3) 0.0244(9) Uani 1 1 d . . .
H8 H -0.2775 0.5203 0.0448 0.029 Uiso 1 1 calc R U .
C9 C -0.3678(5) 0.4778(3) -0.1005(3) 0.0231(9) Uani 1 1 d . . .
H9 H -0.4323 0.5307 -0.0935 0.028 Uiso 1 1 calc R U .
C10 C -0.3644(5) 0.4083(3) -0.1948(3) 0.0176(8) Uani 1 1 d . . .
C11 C -0.4740(5) 0.4205(3) -0.2812(3) 0.0211(8) Uani 1 1 d . . .
C12 C -0.2677(5) 0.3286(3) -0.2037(3) 0.0164(8) Uani 1 1 d . . .
C13 C -0.2444(5) 0.2501(3) -0.3010(3) 0.0206(8) Uani 1 1 d . . .
C14 C -0.1847(5) 0.3183(3) -0.1192(3) 0.0199(8) Uani 1 1 d . . .
H14 H -0.1254 0.2631 -0.1259 0.024 Uiso 1 1 calc R U .
C15 C 0.2644(6) 0.7606(3) 0.5873(3) 0.0339(11) Uani 1 1 d . . .
H15 H 0.1965 0.7966 0.5589 0.041 Uiso 1 1 calc R U .
C16 C 0.3467(7) 0.8117(4) 0.6866(3) 0.0365(11) Uani 1 1 d . . .
H16 H 0.3368 0.8812 0.7227 0.044 Uiso 1 1 calc R U .
C17 C 0.4436(6) 0.7588(3) 0.7316(3) 0.0251(9) Uani 1 1 d . . .
C18 C 0.4586(6) 0.6571(3) 0.6725(3) 0.0248(9) Uani 1 1 d . . .
H18 H 0.5239 0.6189 0.6993 0.030 Uiso 1 1 calc R U .
C19 C 0.3769(5) 0.6133(3) 0.5744(3) 0.0230(9) Uani 1 1 d . . .
H19 H 0.3907 0.5455 0.5360 0.028 Uiso 1 1 calc R U .
C20 C 0.5259(6) 0.8040(3) 0.8383(3) 0.0254(9) Uani 1 1 d . . .
C21 C 0.6208(7) 0.9106(4) 0.8900(3) 0.0354(11) Uani 1 1 d . . .
H21 H 0.6335 0.9575 0.8572 0.043 Uiso 1 1 calc R U .
C22 C 0.6970(7) 0.9479(4) 0.9898(3) 0.0369(11) Uani 1 1 d . . .
H22 H 0.7611 1.0193 1.0228 0.044 Uiso 1 1 calc R U .
C23 C 0.6793(6) 0.8805(3) 1.0416(3) 0.0284(10) Uani 1 1 d . . .
C24 C 0.5853(7) 0.7735(4) 0.9893(3) 0.0353(11) Uani 1 1 d . . .
H24 H 0.5726 0.7265 1.0222 0.042 Uiso 1 1 calc R U .
C25 C 0.5112(6) 0.7362(4) 0.8906(3) 0.0346(11) Uani 1 1 d . . .
H25 H 0.4499 0.6642 0.8576 0.042 Uiso 1 1 calc R U .
C26 C 0.7544(6) 0.9178(3) 1.1491(3) 0.0298(10) Uani 1 1 d . . .
C27 C 0.9226(6) 0.9854(3) 1.1951(3) 0.0312(10) Uani 1 1 d . . .
H27 H 0.9930 1.0114 1.1589 0.037 Uiso 1 1 calc R U .
C28 C 0.9846(6) 1.0136(3) 1.2943(3) 0.0288(10) Uani 1 1 d . . .
H28 H 1.0974 1.0594 1.3234 0.035 Uiso 1 1 calc R U .
C29 C 0.7282(7) 0.9170(4) 1.3075(3) 0.0431(13) Uani 1 1 d . . .
H29 H 0.6592 0.8932 1.3456 0.052 Uiso 1 1 calc R U .
C30 C 0.6564(7) 0.8863(4) 1.2091(3) 0.0445(13) Uani 1 1 d . . .
H30 H 0.5407 0.8439 1.1825 0.053 Uiso 1 1 calc R U .

loop_
_atom_site_aniso_label
_atom_site_aniso_U_11
_atom_site_aniso_U_22
_atom_site_aniso_U_33
_atom_site_aniso_U_23
_atom_site_aniso_U_13
_atom_site_aniso_U_12
Ni1 0.0210(3) 0.0200(3) 0.0118(3) 0.0060(2) 0.0003(2) 0.0038(2)
Ni2 0.0216(4) 0.0168(4) 0.0119(4) 0.0037(3) 0.0017(3) 0.0042(3)
O1 0.046(2) 0.0240(15) 0.0274(17) 0.0121(13) -0.0046(14) 0.0077(14)
O2 0.0344(17) 0.0235(15) 0.0169(15) 0.0097(12) -0.0007(13) 0.0034(13)
O3 0.067(3) 0.0206(16) 0.0361(19) 0.0022(14) 0.0282(18) 0.0011(15)
O4 0.0426(18) 0.0254(15) 0.0236(16) 0.0131(13) 0.0191(14) 0.0136(13)
O5 0.0250(15) 0.0356(16) 0.0148(14) 0.0109(12) 0.0040(12) 0.0084(13)
O6 0.0253(17) 0.065(2) 0.0292(18) 0.0251(16) 0.0076(14) 0.0193(16)
O7 0.0218(15) 0.0491(18) 0.0179(15) 0.0179(14) 0.0029(12) 0.0076(14)
O8 0.0353(18) 0.0217(15) 0.048(2) 0.0130(14) 0.0229(16) 0.0098(13)
O9 0.0303(17) 0.0257(15) 0.0217(15) 0.0055(12) 0.0095(13) 0.0091(12)
O10 0.0305(17) 0.0341(17) 0.0298(17) 0.0154(14) 0.0020(14) 0.0001(14)
O11 0.46(3) 0.35(2) 0.83(5) 0.14(2) 0.39(3) 0.09(2)
N1 0.0203(17) 0.0226(17) 0.0136(17) 0.0069(14) -0.0007(14) 0.0033(14)
N2 0.0216(18) 0.0260(18) 0.0160(17) 0.0076(14) 0.0018(14) 0.0059(14)
N3 0.029(2) 0.0300(19) 0.0177(19) 0.0083(15) -0.0013(16) 0.0029(16)
C1 0.021(2) 0.021(2) 0.018(2) 0.0085(17) -0.0004(17) 0.0021(16)
C2 0.023(2) 0.021(2) 0.021(2) 0.0112(17) 0.0028(17) 0.0063(16)
C3 0.022(2) 0.0192(19) 0.018(2) 0.0090(16) 0.0014(17) 0.0025(16)
C4 0.022(2) 0.028(2) 0.016(2) 0.0094(17) 0.0036(17) 0.0072(17)
C5 0.053(3) 0.024(2) 0.017(2) 0.0029(18) -0.006(2) 0.012(2)
C6 0.057(3) 0.022(2) 0.023(2) 0.0064(19) -0.004(2) 0.014(2)
C7 0.021(2) 0.023(2) 0.0133(19) 0.0073(16) 0.0011(16) 0.0027(16)
C8 0.029(2) 0.029(2) 0.013(2) 0.0049(17) 0.0048(18) 0.0097(18)
C9 0.022(2) 0.026(2) 0.023(2) 0.0082(18) 0.0050(18) 0.0142(17)
C10 0.019(2) 0.0204(19) 0.0145(19) 0.0081(16) 0.0034(16) 0.0045(16)
C11 0.022(2) 0.021(2) 0.016(2) 0.0046(16) 0.0007(17) 0.0032(16)
C12 0.0169(19) 0.0184(18) 0.0109(18) 0.0044(15) 0.0016(15) 0.0002(15)
C13 0.023(2) 0.023(2) 0.015(2) 0.0055(17) 0.0020(17) 0.0073(17)
C14 0.024(2) 0.0203(19) 0.016(2) 0.0072(16) 0.0028(17) 0.0060(16)
C15 0.047(3) 0.034(2) 0.020(2) 0.008(2) -0.002(2) 0.020(2)
C16 0.051(3) 0.034(2) 0.019(2) -0.0004(19) -0.002(2) 0.025(2)
C17 0.024(2) 0.030(2) 0.017(2) 0.0075(18) 0.0008(18) 0.0042(18)
C18 0.028(2) 0.027(2) 0.018(2) 0.0083(17) 0.0013(18) 0.0060(18)
C19 0.025(2) 0.021(2) 0.021(2) 0.0066(17) 0.0036(18) 0.0056(17)
C20 0.028(2) 0.028(2) 0.016(2) 0.0040(17) 0.0017(18) 0.0077(18)
C21 0.049(3) 0.034(2) 0.020(2) 0.013(2) -0.003(2) 0.004(2)
C22 0.050(3) 0.029(2) 0.020(2) 0.0048(19) -0.004(2) -0.001(2)
C23 0.031(2) 0.031(2) 0.016(2) 0.0055(18) 0.0003(19) 0.0011(19)
C24 0.048(3) 0.035(2) 0.019(2) 0.014(2) -0.002(2) -0.001(2)
C25 0.042(3) 0.029(2) 0.021(2) 0.0062(19) -0.003(2) -0.007(2)
C26 0.039(3) 0.028(2) 0.018(2) 0.0070(18) 0.001(2) 0.003(2)
C27 0.038(3) 0.032(2) 0.022(2) 0.0153(19) 0.000(2) -0.002(2)
C28 0.031(2) 0.029(2) 0.022(2) 0.0111(19) 0.0004(19) -0.0004(19)
C29 0.035(3) 0.064(3) 0.015(2) 0.015(2) -0.004(2) -0.018(2)
C30 0.036(3) 0.064(3) 0.019(2) 0.014(2) -0.008(2) -0.013(2)

loop_
_atom_type_symbol
_atom_type_description
_atom_type_scat_dispersion_real
_atom_type_scat_dispersion_imag
_atom_type_scat_source
C C 0.0033 0.0016 'International Tables Vol C Tables 4.2.6.8 and 6.1.1.4'
H H 0.0000 0.0000 'International Tables Vol C Tables 4.2.6.8 and 6.1.1.4'
N N 0.0061 0.0033 'International Tables Vol C Tables 4.2.6.8 and 6.1.1.4'
O O 0.0106 0.0060 'International Tables Vol C Tables 4.2.6.8 and 6.1.1.4'
Ni Ni 0.3393 1.1124 'International Tables Vol C Tables 4.2.6.8 and 6.1.1.4'

loop_
_geom_angle_atom_site_label_1
_geom_angle_atom_site_label_2
_geom_angle_atom_site_label_3
_geom_angle
_geom_angle_site_symmetry_1
_geom_angle_site_symmetry_3
O4 Ni1 O7 86.80(11) 2_565 .
O4 Ni1 O2 178.88(10) 2_565 .
O7 Ni1 O2 94.25(11) . .
O4 Ni1 O5 87.13(11) 2_565 2_565
O7 Ni1 O5 171.77(11) . 2_565
O2 Ni1 O5 91.87(11) . 2_565
O4 Ni1 N2 92.64(12) 2_565 .
O7 Ni1 N2 89.09(12) . .
O2 Ni1 N2 87.77(12) . .
O5 Ni1 N2 85.65(12) 2_565 .
O4 Ni1 N1 101.09(12) 2_565 .
O7 Ni1 N1 92.28(12) . .
O2 Ni1 N1 78.50(11) . .
O5 Ni1 N1 94.33(11) 2_565 .
N2 Ni1 N1 166.26(12) . .
O8 Ni2 O8 180.0 . 2_778
O8 Ni2 O9 90.82(11) . .
O8 Ni2 O9 89.18(11) 2_778 .
O8 Ni2 O9 89.18(11) . 2_778
O8 Ni2 O9 90.82(11) 2_778 2_778
O9 Ni2 O9 180.0 . 2_778
O8 Ni2 N3 86.86(13) . .
O8 Ni2 N3 93.14(13) 2_778 .
O9 Ni2 N3 90.95(12) . .
O9 Ni2 N3 89.05(12) 2_778 .
O8 Ni2 N3 93.14(13) . 2_778
O8 Ni2 N3 86.86(13) 2_778 2_778
O9 Ni2 N3 89.05(12) . 2_778
O9 Ni2 N3 90.95(12) 2_778 2_778
N3 Ni2 N3 180.00(19) . 2_778
C1 O2 Ni1 116.2(2) . .
C13 O4 Ni1 131.9(2) . 2_565
C11 O5 Ni1 133.1(3) . 2_565
Ni1 O7 H1W 109.5 . .
Ni1 O7 H2W 117.5 . .
H1W O7 H2W 122.3 . .
Ni2 O8 H3W 110.1 . .
Ni2 O8 H4W 108.8 . .
H3W O8 H4W 117.2 . .
Ni2 O9 H6W 111.2 . .
Ni2 O9 H5W 110.5 . .
H6W O9 H5W 107.9 . .
H8W O10 H7W 109.4 . .
H9W O11 H10W 85.9 . .
C3 N1 C2 118.1(3) . .
C3 N1 Ni1 130.9(3) . .
C2 N1 Ni1 110.7(2) . .
C15 N2 C19 116.4(4) . .
C15 N2 Ni1 126.8(3) . .
C19 N2 Ni1 116.8(3) . .
C29 N3 C28 115.9(4) . .
C29 N3 Ni2 118.8(3) . .
C28 N3 Ni2 124.8(3) . .
O1 C1 O2 126.0(4) . .
O1 C1 C2 118.4(3) . .
O2 C1 C2 115.6(3) . .
N1 C2 C6 121.3(4) . .
N1 C2 C1 116.4(3) . .
C6 C2 C1 122.4(3) . .
N1 C3 C4 124.1(3) . .
N1 C3 H13 117.9 . .
C4 C3 H13 117.9 . .
C5 C4 C3 116.6(4) . .
C5 C4 C7 122.1(4) . .
C3 C4 C7 121.3(3) . .
C6 C5 C4 120.0(4) . .
C6 C5 H5 120.0 . .
C4 C5 H5 120.0 . .
C5 C6 C2 119.8(4) . .
C5 C6 H6 120.1 . .
C2 C6 H6 120.1 . .
C8 C7 C14 117.6(4) . .
C8 C7 C4 121.6(3) . .
C14 C7 C4 120.8(3) . .
C9 C8 C7 120.9(3) . .
C9 C8 H8 119.6 . .
C7 C8 H8 119.5 . .
C8 C9 C10 121.6(4) . .
C8 C9 H9 119.2 . .
C10 C9 H9 119.2 . .
C9 C10 C12 118.3(3) . .
C9 C10 C11 117.3(3) . .
C12 C10 C11 124.3(3) . .
O6 C11 O5 123.7(4) . .
O6 C11 C10 116.3(3) . .
O5 C11 C10 120.1(3) . .
C14 C12 C10 119.6(3) . .
C14 C12 C13 115.8(3) . .
C10 C12 C13 124.6(3) . .
O3 C13 O4 124.8(3) . .
O3 C13 C12 116.6(3) . .
O4 C13 C12 118.3(3) . .
C12 C14 C7 121.9(4) . .
C12 C14 H14 119.0 . .
C7 C14 H14 119.0 . .
N2 C15 C16 123.2(4) . .
N2 C15 H15 118.4 . .
C16 C15 H15 118.4 . .
C17 C16 C15 119.7(4) . .
C17 C16 H16 120.2 . .
C15 C16 H16 120.2 . .
C16 C17 C18 117.1(4) . .
C16 C17 C20 123.4(4) . .
C18 C17 C20 119.5(4) . .
C19 C18 C17 119.7(4) . .
C19 C18 H18 120.2 . .
C17 C18 H18 120.2 . .
N2 C19 C18 123.8(4) . .
N2 C19 H19 118.1 . .
C18 C19 H19 118.1 . .
C21 C20 C25 117.5(4) . .
C21 C20 C17 123.6(4) . .
C25 C20 C17 118.8(4) . .
C22 C21 C20 120.9(4) . .
C22 C21 H21 119.5 . .
C20 C21 H21 119.5 . .
C21 C22 C23 121.2(4) . .
C21 C22 H22 119.4 . .
C23 C22 H22 119.4 . .
C22 C23 C24 117.7(4) . .
C22 C23 C26 123.0(4) . .
C24 C23 C26 119.3(4) . .
C25 C24 C23 121.2(4) . .
C25 C24 H24 119.4 . .
C23 C24 H24 119.4 . .
C24 C25 C20 121.4(4) . .
C24 C25 H25 119.3 . .
C20 C25 H25 119.3 . .
C30 C26 C27 116.3(4) . .
C30 C26 C23 120.5(4) . .
C27 C26 C23 123.3(4) . .
C28 C27 C26 119.8(4) . .
C28 C27 H27 120.1 . .
C26 C27 H27 120.1 . .
N3 C28 C27 124.0(4) . .
N3 C28 H28 118.0 . .
C27 C28 H28 118.0 . .
N3 C29 C30 123.4(4) . .
N3 C29 H29 118.3 . .
C30 C29 H29 118.3 . .
C29 C30 C26 120.6(4) . .
C29 C30 H30 119.7 . .
C26 C30 H30 119.7 . .

loop_
_geom_bond_atom_site_label_1
_geom_bond_atom_site_label_2
_geom_bond_distance
_geom_bond_site_symmetry_2
Ni1 O4 2.046(3) 2_565
Ni1 O7 2.060(3) .
Ni1 O2 2.070(3) .
Ni1 O5 2.077(3) 2_565
Ni1 N2 2.101(3) .
Ni1 N1 2.126(3) .
Ni2 O8 2.028(3) .
Ni2 O8 2.028(3) 2_778
Ni2 O9 2.079(3) .
Ni2 O9 2.079(3) 2_778
Ni2 N3 2.139(3) .
Ni2 N3 2.139(3) 2_778
O1 C1 1.236(5) .
O2 C1 1.268(5) .
O3 C13 1.229(5) .
O4 C13 1.268(4) .
O4 Ni1 2.046(3) 2_565
O5 C11 1.267(4) .
O5 Ni1 2.077(3) 2_565
O6 C11 1.247(5) .
O7 H1W 0.8555 .
O7 H2W 0.8500 .
O8 H3W 0.8615 .
O8 H4W 0.8947 .
O9 H6W 0.8740 .
O9 H5W 0.8730 .
O10 H8W 0.9736 .
O10 H7W 0.8501 .
O11 H9W 0.8499 .
O11 H10W 0.8500 .
N1 C3 1.328(5) .
N1 C2 1.354(5) .
N2 C15 1.334(5) .
N2 C19 1.346(5) .
N3 C29 1.339(6) .
N3 C28 1.341(5) .
C1 C2 1.506(5) .
C2 C6 1.378(6) .
C3 C4 1.395(5) .
C3 H13 0.9300 .
C4 C5 1.384(5) .
C4 C7 1.489(5) .
C5 C6 1.372(6) .
C5 H5 0.9300 .
C6 H6 0.9300 .
C7 C8 1.390(5) .
C7 C14 1.398(5) .
C8 C9 1.378(6) .
C8 H8 0.9300 .
C9 C10 1.390(5) .
C9 H9 0.9300 .
C10 C12 1.400(5) .
C10 C11 1.512(5) .
C12 C14 1.390(5) .
C12 C13 1.518(5) .
C14 H14 0.9300 .
C15 C16 1.387(6) .
C15 H15 0.9300 .
C16 C17 1.383(6) .
C16 H16 0.9300 .
C17 C18 1.386(6) .
C17 C20 1.478(6) .
C18 C19 1.368(6) .
C18 H18 0.9300 .
C19 H19 0.9300 .
C20 C21 1.390(6) .
C20 C25 1.400(6) .
C21 C22 1.386(6) .
C21 H21 0.9300 .
C22 C23 1.390(6) .
C22 H22 0.9300 .
C23 C24 1.393(6) .
C23 C26 1.484(6) .
C24 C25 1.368(6) .
C24 H24 0.9300 .
C25 H25 0.9300 .
C26 C30 1.380(6) .
C26 C27 1.388(6) .
C27 C28 1.371(6) .
C27 H27 0.9300 .
C28 H28 0.9300 .
C29 C30 1.370(6) .
C29 H29 0.9300 .
C30 H30 0.9300 .

loop_
_geom_hbond_atom_site_label_D
_geom_hbond_atom_site_label_H
_geom_hbond_atom_site_label_A
_geom_hbond_distance_DH
_geom_hbond_distance_HA
_geom_hbond_distance_DA
_geom_hbond_angle_DHA
_geom_hbond_site_symmetry_A
O7 H1W O6 0.86 1.93 2.734(4) 156.9 2_465
O7 H2W O2 0.85 1.97 2.818(4) 179.6 2_566
O8 H3W O10 0.86 2.01 2.690(4) 135.5 1_556
O8 H4W O4 0.89 1.89 2.692(4) 148.8 2_666
O9 H6W O10 0.87 2.05 2.861(4) 153.4 2_777
O9 H5W O3 0.87 1.81 2.677(4) 171.8 2_666
O10 H8W O1 0.97 1.77 2.740(4) 171.8 2_666
O10 H7W O5 0.85 2.15 2.976(4) 164.9 2_565
O11 H9W O6 0.85 1.99 2.83(2) 177.9 2_565
O11 H10W O4 0.85 2.45 3.30(3) 178.6 2_665
C3 H13 O11 0.93 2.58 3.48(2) 163.6 1_455
C15 H15 O8 0.93 2.56 3.459(6) 162.5 1_454
C19 H19 O2 0.93 2.33 2.868(5) 116.2 .
C28 H28 O1 0.93 2.64 3.168(5) 116.8 1_666
C29 H29 O9 0.93 2.47 3.025(5) 118.4 2_778
O7 H1W O6 0.86 1.93 2.734(4) 156.9 2_465
O7 H2W O2 0.85 1.97 2.818(4) 179.6 2_566
O8 H3W O10 0.86 2.01 2.690(4) 135.5 1_556
O8 H4W O4 0.89 1.89 2.692(4) 148.8 2_666
O9 H6W O10 0.87 2.05 2.861(4) 153.4 2_777
O9 H5W O3 0.87 1.81 2.677(4) 171.8 2_666
O10 H8W O1 0.97 1.77 2.740(4) 171.8 2_666
O10 H7W O5 0.85 2.15 2.976(4) 164.9 2_565
O11 H9W O6 0.85 1.99 2.83(2) 177.9 2_565
O11 H10W O4 0.85 2.45 3.30(3) 178.6 2_665
C3 H13 O11 0.93 2.58 3.48(2) 163.6 1_455
C15 H15 O8 0.93 2.56 3.459(6) 162.5 1_454
C19 H19 O2 0.93 2.33 2.868(5) 116.2 .
C28 H28 O1 0.93 2.64 3.168(5) 116.8 1_666
C29 H29 O9 0.93 2.47 3.025(5) 118.4 2_778
O7 H1W O6 0.86 1.93 2.734(4) 156.9 2_465
O7 H2W O2 0.85 1.97 2.818(4) 179.6 2_566
O8 H3W O10 0.86 2.01 2.690(4) 135.5 1_556
O8 H4W O4 0.89 1.89 2.692(4) 148.8 2_666
O9 H6W O10 0.87 2.05 2.861(4) 153.4 2_777
O9 H5W O3 0.87 1.81 2.677(4) 171.8 2_666
O10 H8W O1 0.97 1.77 2.740(4) 171.8 2_666
O10 H7W O5 0.85 2.15 2.976(4) 164.9 2_565
O11 H9W O6 0.85 1.99 2.83(2) 177.9 2_565
O11 H10W O4 0.85 2.45 3.30(3) 178.6 2_665
C3 H13 O11 0.93 2.58 3.48(2) 163.6 1_455
C15 H15 O8 0.93 2.56 3.459(6) 162.5 1_454
C19 H19 O2 0.93 2.33 2.868(5) 116.2 .
C28 H28 O1 0.93 2.64 3.168(5) 116.8 1_666
C29 H29 O9 0.93 2.47 3.025(5) 118.4 2_778
O7 H1W O6 0.86 1.93 2.734(4) 156.9 2_465
O7 H2W O2 0.85 1.97 2.818(4) 179.6 2_566
O8 H3W O10 0.86 2.01 2.690(4) 135.5 1_556
O8 H4W O4 0.89 1.89 2.692(4) 148.8 2_666
O9 H6W O10 0.87 2.05 2.861(4) 153.4 2_777
O9 H5W O3 0.87 1.81 2.677(4) 171.8 2_666
O10 H8W O1 0.97 1.77 2.740(4) 171.8 2_666
O10 H7W O5 0.85 2.15 2.976(4) 164.9 2_565
O11 H9W O6 0.85 1.99 2.83(2) 177.9 2_565
O11 H10W O4 0.85 2.45 3.30(3) 178.6 2_665
C3 H13 O11 0.93 2.58 3.48(2) 163.6 1_455
C15 H15 O8 0.93 2.56 3.459(6) 162.5 1_454
C19 H19 O2 0.93 2.33 2.868(5) 116.2 .
C28 H28 O1 0.93 2.64 3.168(5) 116.8 1_666
C29 H29 O9 0.93 2.47 3.025(5) 118.4 2_778

loop_
_geom_torsion_atom_site_label_1
_geom_torsion_atom_site_label_2
_geom_torsion_atom_site_label_3
_geom_torsion_atom_site_label_4
_geom_torsion
_geom_torsion_site_symmetry_1
Ni1 O2 C1 O1 168.1(3) .
Ni1 O2 C1 C2 -12.6(4) .
C3 N1 C2 C6 3.9(6) .
Ni1 N1 C2 C6 -170.3(3) .
C3 N1 C2 C1 -174.2(3) .
Ni1 N1 C2 C1 11.6(4) .
O1 C1 C2 N1 179.4(4) .
O2 C1 C2 N1 0.1(5) .
O1 C1 C2 C6 1.4(6) .
O2 C1 C2 C6 -177.9(4) .
C2 N1 C3 C4 -2.3(6) .
Ni1 N1 C3 C4 170.4(3) .
N1 C3 C4 C5 -0.3(6) .
N1 C3 C4 C7 178.0(3) .
C3 C4 C5 C6 1.6(6) .
C7 C4 C5 C6 -176.8(4) .
C4 C5 C6 C2 -0.1(7) .
N1 C2 C6 C5 -2.7(7) .
C1 C2 C6 C5 175.3(4) .
C5 C4 C7 C8 154.6(4) .
C3 C4 C7 C8 -23.6(6) .
C5 C4 C7 C14 -24.3(6) .
C3 C4 C7 C14 157.4(4) .
C14 C7 C8 C9 2.9(6) .
C4 C7 C8 C9 -176.1(4) .
C7 C8 C9 C10 -3.3(6) .
C8 C9 C10 C12 0.5(6) .
C8 C9 C10 C11 177.5(3) .
Ni1 O5 C11 O6 166.5(3) 2_565
Ni1 O5 C11 C10 -12.7(5) 2_565
C9 C10 C11 O6 -42.8(5) .
C12 C10 C11 O6 134.0(4) .
C9 C10 C11 O5 136.5(4) .
C12 C10 C11 O5 -46.7(5) .
C9 C10 C12 C14 2.6(5) .
C11 C10 C12 C14 -174.2(3) .
C9 C10 C12 C13 -177.1(3) .
C11 C10 C12 C13 6.1(6) .
Ni1 O4 C13 O3 147.8(4) 2_565
Ni1 O4 C13 C12 -38.1(5) 2_565
C14 C12 C13 O3 59.2(5) .
C10 C12 C13 O3 -121.0(4) .
C14 C12 C13 O4 -115.3(4) .
C10 C12 C13 O4 64.4(5) .
C10 C12 C14 C7 -3.0(6) .
C13 C12 C14 C7 176.8(3) .
C8 C7 C14 C12 0.3(6) .
C4 C7 C14 C12 179.3(3) .
C19 N2 C15 C16 0.1(6) .
Ni1 N2 C15 C16 177.6(3) .
N2 C15 C16 C17 -2.1(7) .
C15 C16 C17 C18 2.4(7) .
C15 C16 C17 C20 -175.9(4) .
C16 C17 C18 C19 -0.9(6) .
C20 C17 C18 C19 177.5(4) .
C15 N2 C19 C18 1.6(6) .
Ni1 N2 C19 C18 -176.2(3) .
C17 C18 C19 N2 -1.2(6) .
C16 C17 C20 C21 -44.7(7) .
C18 C17 C20 C21 136.9(5) .
C16 C17 C20 C25 136.5(5) .
C18 C17 C20 C25 -41.8(6) .
C25 C20 C21 C22 -0.4(7) .
C17 C20 C21 C22 -179.1(4) .
C20 C21 C22 C23 -0.7(7) .
C21 C22 C23 C24 1.2(7) .
C21 C22 C23 C26 -178.3(4) .
C22 C23 C24 C25 -0.6(7) .
C26 C23 C24 C25 178.9(4) .
C23 C24 C25 C20 -0.4(7) .
C21 C20 C25 C24 0.9(7) .
C17 C20 C25 C24 179.7(4) .
C22 C23 C26 C30 137.7(5) .
C24 C23 C26 C30 -41.8(7) .
C22 C23 C26 C27 -41.9(7) .
C24 C23 C26 C27 138.6(5) .
C30 C26 C27 C28 2.4(7) .
C23 C26 C27 C28 -178.1(4) .
C29 N3 C28 C27 -2.4(7) .
Ni2 N3 C28 C27 169.4(3) .
C26 C27 C28 N3 0.4(7) .
C28 N3 C29 C30 1.6(8) .
Ni2 N3 C29 C30 -170.7(4) .
N3 C29 C30 C26 1.1(9) .
C27 C26 C30 C29 -3.1(8) .
C23 C26 C30 C29 177.3(5) .
